data_7123133
loop_
_publ_author_name
'Shi, Min'
'Zhang, Yan-Yan'
'Wei, Yin'

_publ_section_title
;
 Gold(I)-Catalyzed Enantioselective Synthesis of Polycyclic Indoline
 Skeletons and Enantiomerically Enriched \b-Substituted Tryptamine-Allenes
 by Kinetic Resolution
;
_journal_name_full 'Chemical Communications'
_journal_paper_doi 10.1039/C9CC00412B
_journal_year 2019
_chemical_absolute_configuration ad
_chemical_formula_sum 'C28 H27 F N2 O2 S'
_chemical_formula_weight 474.57
_chemical_name_systematic
; 
 ? 
;
_space_group_crystal_system monoclinic
_space_group_IT_number 4
_space_group_name_Hall 'P 2yb'
_space_group_name_H-M_alt 'P 1 21 1'
_symmetry_space_group_name_Hall 'P 2yb'
_symmetry_space_group_name_H-M 'P 1 21 1'
_atom_sites_solution_hydrogens geom
_audit_creation_method SHELXL-2013
_audit_update_record
;
2018-01-11 deposited with the CCDC.    2019-03-12 downloaded from the CCDC.
;
_cell_angle_alpha 90
_cell_angle_beta 105.0320(10)
_cell_angle_gamma 90
_cell_formula_units_Z 2
_cell_length_a 9.8347(3)
_cell_length_b 10.2954(3)
_cell_length_c 12.0508(4)
_cell_measurement_reflns_used 9980
_cell_measurement_temperature 173(2)
_cell_measurement_theta_max 54.889
_cell_measurement_theta_min 4.781
_cell_volume 1178.42(6)
_computing_cell_refinement 'Bruker SAINT'
_computing_data_collection 'Bruker APEX2'
_computing_data_reduction 'Bruker SAINT'
_computing_molecular_graphics 'Bruker SHELXTL'
_computing_publication_material 'Bruker SHELXTL'
_computing_structure_refinement 'SHELXL-2013 (Sheldrick, 2013)'
_computing_structure_solution 'SHELXS-97 (Sheldrick 2008)'
_diffrn_ambient_temperature 173(2)
_diffrn_measured_fraction_theta_full 0.996
_diffrn_measured_fraction_theta_max 0.997
_diffrn_measurement_device_type 'Bruker APEX-II CCD'
_diffrn_measurement_method '\f and \w scans'
_diffrn_radiation_type MoK\a
_diffrn_radiation_wavelength 0.71073
_diffrn_reflns_av_R_equivalents 0.0438
_diffrn_reflns_av_unetI/netI 0.0334
_diffrn_reflns_Laue_measured_fraction_full 0.996
_diffrn_reflns_Laue_measured_fraction_max 0.997
_diffrn_reflns_limit_h_max 12
_diffrn_reflns_limit_h_min -12
_diffrn_reflns_limit_k_max 12
_diffrn_reflns_limit_k_min -12
_diffrn_reflns_limit_l_max 14
_diffrn_reflns_limit_l_min -14
_diffrn_reflns_number 24853
_diffrn_reflns_point_group_measured_fraction_full 0.992
_diffrn_reflns_point_group_measured_fraction_max 0.992
_diffrn_reflns_theta_full 25.242
_diffrn_reflns_theta_max 26.000
_diffrn_reflns_theta_min 2.641
_exptl_absorpt_coefficient_mu 0.174
_exptl_absorpt_correction_T_max 0.7456
_exptl_absorpt_correction_T_min 0.7018
_exptl_absorpt_correction_type multi-scan
_exptl_absorpt_process_details sadabs
_exptl_crystal_colour colorless
_exptl_crystal_density_diffrn 1.337
_exptl_crystal_description prismatic
_exptl_crystal_F_000 500
_exptl_crystal_size_max 0.180
_exptl_crystal_size_mid 0.140
_exptl_crystal_size_min 0.100
_refine_diff_density_max 0.203
_refine_diff_density_min -0.210
_refine_diff_density_rms 0.036
_refine_ls_abs_structure_details
; 
 Flack x determined using 1846 quotients [(I+)-(I-)]/[(I+)+(I-)] 
 (Parsons and Flack (2004), Acta Cryst. A60, s61). 
;
_refine_ls_abs_structure_Flack 0.01(3)
_refine_ls_extinction_coef 0.026(5)
_refine_ls_extinction_expression Fc^*^=kFc[1+0.001xFc^2^\l^3^/sin(2\q)]^-1/4^
_refine_ls_extinction_method SHELXL
_refine_ls_goodness_of_fit_ref 1.047
_refine_ls_hydrogen_treatment constr
_refine_ls_matrix_type full
_refine_ls_number_parameters 310
_refine_ls_number_reflns 4604
_refine_ls_number_restraints 1
_refine_ls_restrained_S_all 1.047
_refine_ls_R_factor_all 0.0364
_refine_ls_R_factor_gt 0.0321
_refine_ls_shift/su_max 0.000
_refine_ls_shift/su_mean 0.000
_refine_ls_structure_factor_coef Fsqd
_refine_ls_weighting_details 'w=1/[\s^2^(Fo^2^)+(0.0541P)^2^+0.0514P] where P=(Fo^2^+2Fc^2^)/3'
_refine_ls_weighting_scheme calc
_refine_ls_wR_factor_gt 0.0830
_refine_ls_wR_factor_ref 0.0872
_reflns_Friedel_coverage 0.880
_reflns_Friedel_fraction_full 0.986
_reflns_Friedel_fraction_max 0.986
_reflns_number_gt 4287
_reflns_number_total 4604
_reflns_threshold_expression 'I > 2\s(I)'
_cod_data_source_file c9cc00412b2.cif
_cod_data_source_block mo_d8v18017_0m
_cod_database_code 7123133
_shelx_space_group_comment
; 
The symmetry employed for this shelxl refinement is uniquely defined 
by the following loop, which should always be used as a source of 
symmetry information in preference to the above space-group names. 
They are only intended as comments. 
;
_shelx_estimated_absorpt_t_min 0.969
_shelx_estimated_absorpt_t_max 0.983
_shelxl_version_number 2013-4

loop_
_space_group_symop_operation_xyz
'x, y, z'
'-x, y+1/2, -z'

loop_
_atom_site_label
_atom_site_type_symbol
_atom_site_fract_x
_atom_site_fract_y
_atom_site_fract_z
_atom_site_U_iso_or_equiv
_atom_site_adp_type
_atom_site_occupancy
_atom_site_site_symmetry_order
_atom_site_calc_flag
_atom_site_refinement_flags_posn
_atom_site_refinement_flags_adp
S1 S 0.62522(6) 0.26404(7) 0.12251(5) 0.02878(19) Uani 1 1 d . .
F1 F 0.70816(17) 0.86736(16) 0.68232(15) 0.0404(4) Uani 1 1 d . .
N1 N 0.9821(2) 0.4420(2) 0.57391(18) 0.0251(5) Uani 1 1 d . .
N2 N 0.6594(2) 0.3555(2) 0.23691(17) 0.0250(5) Uani 1 1 d . .
O1 O 0.6883(2) 0.3246(2) 0.04191(17) 0.0434(6) Uani 1 1 d . .
O2 O 0.6644(2) 0.1343(2) 0.16175(17) 0.0384(5) Uani 1 1 d . .
C1 C 0.9266(3) 0.5531(2) 0.6117(2) 0.0227(5) Uani 1 1 d . .
C2 C 0.9846(3) 0.6275(3) 0.7087(2) 0.0270(6) Uani 1 1 d . .
H2 H 1.0742 0.6066 0.7578 0.032 Uiso 1 1 calc R U
C3 C 0.9087(3) 0.7332(3) 0.7322(2) 0.0290(6) Uani 1 1 d . .
H3 H 0.9455 0.7861 0.7977 0.035 Uiso 1 1 calc R U
C4 C 0.7793(3) 0.7600(3) 0.6588(2) 0.0274(5) Uani 1 1 d . .
C5 C 0.7205(3) 0.6896(2) 0.5609(2) 0.0240(5) Uani 1 1 d . .
H5 H 0.6313 0.7118 0.5118 0.029 Uiso 1 1 calc R U
C6 C 0.7967(2) 0.5853(2) 0.5372(2) 0.0217(5) Uani 1 1 d . .
C7 C 0.7644(2) 0.4940(2) 0.4351(2) 0.0215(5) Uani 1 1 d . .
C8 C 0.9100(2) 0.4248(3) 0.4518(2) 0.0232(5) Uani 1 1 d . .
H8 H 0.8983 0.3308 0.4305 0.028 Uiso 1 1 calc R U
C9 C 0.9756(3) 0.4996(3) 0.3707(2) 0.0309(6) Uani 1 1 d . .
H9 H 1.0716 0.4919 0.3699 0.037 Uiso 1 1 calc R U
C10 C 0.8853(3) 0.5764(3) 0.3016(2) 0.0321(6) Uani 1 1 d . .
H10 H 0.9095 0.6316 0.2465 0.038 Uiso 1 1 calc R U
C11 C 0.7403(3) 0.5680(3) 0.3187(2) 0.0268(6) Uani 1 1 d . .
H11 H 0.7042 0.6573 0.3269 0.032 Uiso 1 1 calc R U
C12 C 0.6368(3) 0.4965(3) 0.2203(2) 0.0289(6) Uani 1 1 d . .
H12A H 0.5388 0.5188 0.2201 0.035 Uiso 1 1 calc R U
H12B H 0.6526 0.5230 0.1457 0.035 Uiso 1 1 calc R U
C13 C 0.6203(3) 0.3015(3) 0.3380(2) 0.0259(6) Uani 1 1 d . .
H13A H 0.6823 0.2272 0.3691 0.031 Uiso 1 1 calc R U
H13B H 0.5220 0.2698 0.3149 0.031 Uiso 1 1 calc R U
C14 C 0.6349(2) 0.4069(3) 0.4309(2) 0.0235(5) Uani 1 1 d . .
H14 H 0.5504 0.4642 0.4054 0.028 Uiso 1 1 calc R U
C15 C 0.6285(3) 0.3505(3) 0.5453(2) 0.0255(6) Uani 1 1 d . .
C16 C 0.5411(3) 0.4094(3) 0.6057(2) 0.0344(7) Uani 1 1 d . .
H16 H 0.4856 0.4823 0.5733 0.041 Uiso 1 1 calc R U
C17 C 0.5345(4) 0.3631(4) 0.7119(3) 0.0449(8) Uani 1 1 d . .
H17 H 0.4755 0.4048 0.7522 0.054 Uiso 1 1 calc R U
C18 C 0.6135(4) 0.2562(4) 0.7596(2) 0.0501(9) Uani 1 1 d . .
H18 H 0.6094 0.2245 0.8327 0.060 Uiso 1 1 calc R U
C19 C 0.6979(4) 0.1964(3) 0.7003(3) 0.0446(8) Uani 1 1 d . .
H19 H 0.7509 0.1219 0.7322 0.053 Uiso 1 1 calc R U
C20 C 0.7067(3) 0.2433(3) 0.5942(2) 0.0342(6) Uani 1 1 d . .
H20 H 0.7669 0.2016 0.5550 0.041 Uiso 1 1 calc R U
C21 C 1.1325(3) 0.4185(3) 0.6117(3) 0.0357(7) Uani 1 1 d . .
H21A H 1.1831 0.4926 0.5905 0.053 Uiso 1 1 calc R U
H21B H 1.1556 0.3396 0.5748 0.053 Uiso 1 1 calc R U
H21C H 1.1604 0.4073 0.6953 0.053 Uiso 1 1 calc R U
C22 C 0.4406(3) 0.2646(3) 0.06403(19) 0.0271(5) Uani 1 1 d . .
C23 C 0.3772(3) 0.3721(3) 0.0025(2) 0.0356(7) Uani 1 1 d . .
H23 H 0.4332 0.4423 -0.0116 0.043 Uiso 1 1 calc R U
C24 C 0.2337(3) 0.3769(3) -0.0379(2) 0.0414(7) Uani 1 1 d . .
H24 H 0.1909 0.4516 -0.0786 0.050 Uiso 1 1 calc R U
C25 C 0.1495(3) 0.2744(4) -0.0204(2) 0.0377(7) Uani 1 1 d . .
C26 C 0.2149(3) 0.1667(3) 0.0392(2) 0.0369(7) Uani 1 1 d . .
H26 H 0.1592 0.0950 0.0505 0.044 Uiso 1 1 calc R U
C27 C 0.3603(3) 0.1613(3) 0.0827(2) 0.0318(6) Uani 1 1 d . .
H27 H 0.4036 0.0875 0.1246 0.038 Uiso 1 1 calc R U
C28 C -0.0085(3) 0.2808(5) -0.0650(3) 0.0608(11) Uani 1 1 d . .
H28A H -0.0481 0.1933 -0.0663 0.091 Uiso 1 1 calc R U
H28B H -0.0330 0.3166 -0.1431 0.091 Uiso 1 1 calc R U
H28C H -0.0471 0.3367 -0.0148 0.091 Uiso 1 1 calc R U

loop_
_atom_site_aniso_label
_atom_site_aniso_U_11
_atom_site_aniso_U_22
_atom_site_aniso_U_33
_atom_site_aniso_U_23
_atom_site_aniso_U_13
_atom_site_aniso_U_12
S1 0.0238(3) 0.0372(4) 0.0238(3) -0.0098(3) 0.0035(2) 0.0008(3)
F1 0.0390(9) 0.0284(9) 0.0560(11) -0.0156(8) 0.0165(8) 0.0042(7)
N1 0.0201(10) 0.0254(11) 0.0281(11) -0.0009(9) 0.0030(8) 0.0040(9)
N2 0.0260(11) 0.0265(11) 0.0207(10) -0.0025(9) 0.0026(8) -0.0019(9)
O1 0.0357(11) 0.0667(16) 0.0310(10) -0.0154(10) 0.0144(9) -0.0113(10)
O2 0.0327(11) 0.0364(11) 0.0392(11) -0.0157(9) -0.0029(8) 0.0100(9)
C1 0.0220(12) 0.0210(12) 0.0247(12) 0.0011(10) 0.0055(10) -0.0015(10)
C2 0.0242(13) 0.0302(14) 0.0247(13) 0.0000(11) 0.0027(10) -0.0032(11)
C3 0.0328(13) 0.0300(15) 0.0245(12) -0.0063(11) 0.0081(10) -0.0070(11)
C4 0.0287(12) 0.0213(12) 0.0363(13) -0.0067(12) 0.0158(10) -0.0016(12)
C5 0.0206(12) 0.0228(13) 0.0289(13) -0.0006(11) 0.0070(10) 0.0004(10)
C6 0.0198(12) 0.0224(12) 0.0225(12) -0.0014(10) 0.0050(9) -0.0021(10)
C7 0.0209(12) 0.0211(12) 0.0214(11) -0.0014(10) 0.0036(9) -0.0004(10)
C8 0.0219(12) 0.0217(12) 0.0260(12) -0.0042(10) 0.0060(10) 0.0002(10)
C9 0.0307(14) 0.0317(15) 0.0333(14) -0.0058(12) 0.0140(11) -0.0020(12)
C10 0.0363(15) 0.0347(16) 0.0275(14) -0.0008(12) 0.0123(12) -0.0063(13)
C11 0.0312(14) 0.0241(14) 0.0240(13) 0.0002(10) 0.0051(10) -0.0019(11)
C12 0.0314(14) 0.0295(14) 0.0227(12) 0.0003(11) 0.0012(10) 0.0019(12)
C13 0.0253(12) 0.0278(14) 0.0228(12) -0.0040(10) 0.0029(9) -0.0037(10)
C14 0.0197(12) 0.0244(13) 0.0252(12) -0.0039(10) 0.0035(10) -0.0011(10)
C15 0.0238(12) 0.0274(13) 0.0245(12) -0.0068(11) 0.0049(10) -0.0120(11)
C16 0.0333(15) 0.0366(16) 0.0356(14) -0.0125(13) 0.0129(12) -0.0118(13)
C17 0.0518(19) 0.052(2) 0.0381(16) -0.0210(16) 0.0243(15) -0.0267(17)
C18 0.071(2) 0.058(2) 0.0244(13) -0.0099(16) 0.0170(14) -0.036(2)
C19 0.059(2) 0.0403(18) 0.0287(15) 0.0040(13) 0.0004(14) -0.0175(16)
C20 0.0389(15) 0.0357(16) 0.0271(12) -0.0011(12) 0.0066(11) -0.0057(13)
C21 0.0266(14) 0.0381(16) 0.0389(15) 0.0000(13) 0.0024(12) 0.0104(12)
C22 0.0255(11) 0.0362(14) 0.0180(10) -0.0040(12) 0.0028(9) -0.0003(13)
C23 0.0380(16) 0.0387(16) 0.0267(13) 0.0047(13) 0.0019(12) -0.0020(13)
C24 0.0393(16) 0.0491(19) 0.0286(14) 0.0061(14) -0.0039(12) 0.0068(15)
C25 0.0269(13) 0.059(2) 0.0253(12) -0.0079(15) 0.0023(10) 0.0047(15)
C26 0.0340(16) 0.0454(18) 0.0319(15) -0.0069(14) 0.0094(12) -0.0098(14)
C27 0.0324(15) 0.0334(15) 0.0280(13) -0.0034(12) 0.0050(11) 0.0009(12)
C28 0.0296(15) 0.096(3) 0.0515(19) -0.009(2) 0.0016(14) 0.007(2)

loop_
_atom_type_symbol
_atom_type_description
_atom_type_scat_dispersion_real
_atom_type_scat_dispersion_imag
_atom_type_scat_source
C C 0.0033 0.0016 'International Tables Vol C Tables 4.2.6.8 and 6.1.1.4'
H H 0.0000 0.0000 'International Tables Vol C Tables 4.2.6.8 and 6.1.1.4'
N N 0.0061 0.0033 'International Tables Vol C Tables 4.2.6.8 and 6.1.1.4'
O O 0.0106 0.0060 'International Tables Vol C Tables 4.2.6.8 and 6.1.1.4'
F F 0.0171 0.0103 'International Tables Vol C Tables 4.2.6.8 and 6.1.1.4'
S S 0.1246 0.1234 'International Tables Vol C Tables 4.2.6.8 and 6.1.1.4'

loop_
_geom_angle_atom_site_label_1
_geom_angle_atom_site_label_2
_geom_angle_atom_site_label_3
_geom_angle
O1 S1 O2 120.29(14)
O1 S1 N2 107.02(12)
O2 S1 N2 106.26(12)
O1 S1 C22 108.10(12)
O2 S1 C22 107.11(13)
N2 S1 C22 107.46(12)
C1 N1 C21 119.2(2)
C1 N1 C8 107.3(2)
C21 N1 C8 118.8(2)
C12 N2 C13 114.8(2)
C12 N2 S1 117.60(17)
C13 N2 S1 116.02(17)
C2 C1 N1 128.1(2)
C2 C1 C6 121.1(2)
N1 C1 C6 110.8(2)
C3 C2 C1 118.5(2)
C3 C2 H2 120.7
C1 C2 H2 120.7
C4 C3 C2 118.8(2)
C4 C3 H3 120.6
C2 C3 H3 120.6
F1 C4 C3 117.6(2)
F1 C4 C5 118.4(2)
C3 C4 C5 123.9(2)
C4 C5 C6 117.2(2)
C4 C5 H5 121.4
C6 C5 H5 121.4
C5 C6 C1 120.4(2)
C5 C6 C7 129.7(2)
C1 C6 C7 109.8(2)
C6 C7 C14 112.6(2)
C6 C7 C11 112.2(2)
C14 C7 C11 108.77(19)
C6 C7 C8 100.70(18)
C14 C7 C8 117.3(2)
C11 C7 C8 105.0(2)
N1 C8 C9 114.2(2)
N1 C8 C7 105.16(19)
C9 C8 C7 102.4(2)
N1 C8 H8 111.5
C9 C8 H8 111.5
C7 C8 H8 111.5
C10 C9 C8 112.6(2)
C10 C9 H9 123.7
C8 C9 H9 123.7
C9 C10 C11 113.0(2)
C9 C10 H10 123.5
C11 C10 H10 123.5
C10 C11 C12 112.7(2)
C10 C11 C7 103.0(2)
C12 C11 C7 112.1(2)
C10 C11 H11 109.6
C12 C11 H11 109.6
C7 C11 H11 109.6
N2 C12 C11 108.7(2)
N2 C12 H12A 109.9
C11 C12 H12A 109.9
N2 C12 H12B 109.9
C11 C12 H12B 109.9
H12A C12 H12B 108.3
N2 C13 C14 109.9(2)
N2 C13 H13A 109.7
C14 C13 H13A 109.7
N2 C13 H13B 109.7
C14 C13 H13B 109.7
H13A C13 H13B 108.2
C15 C14 C13 112.0(2)
C15 C14 C7 114.89(19)
C13 C14 C7 110.7(2)
C15 C14 H14 106.2
C13 C14 H14 106.2
C7 C14 H14 106.2
C20 C15 C16 118.1(3)
C20 C15 C14 122.9(2)
C16 C15 C14 118.9(3)
C17 C16 C15 120.9(3)
C17 C16 H16 119.5
C15 C16 H16 119.5
C16 C17 C18 120.2(3)
C16 C17 H17 119.9
C18 C17 H17 119.9
C19 C18 C17 119.4(3)
C19 C18 H18 120.3
C17 C18 H18 120.3
C18 C19 C20 120.9(3)
C18 C19 H19 119.6
C20 C19 H19 119.6
C15 C20 C19 120.5(3)
C15 C20 H20 119.7
C19 C20 H20 119.7
N1 C21 H21A 109.5
N1 C21 H21B 109.5
H21A C21 H21B 109.5
N1 C21 H21C 109.5
H21A C21 H21C 109.5
H21B C21 H21C 109.5
C27 C22 C23 120.4(2)
C27 C22 S1 120.4(2)
C23 C22 S1 119.2(2)
C24 C23 C22 119.9(3)
C24 C23 H23 120.1
C22 C23 H23 120.1
C23 C24 C25 121.2(3)
C23 C24 H24 119.4
C25 C24 H24 119.4
C26 C25 C24 118.1(2)
C26 C25 C28 121.1(3)
C24 C25 C28 120.8(3)
C25 C26 C27 121.4(3)
C25 C26 H26 119.3
C27 C26 H26 119.3
C22 C27 C26 119.0(3)
C22 C27 H27 120.5
C26 C27 H27 120.5
C25 C28 H28A 109.5
C25 C28 H28B 109.5
H28A C28 H28B 109.5
C25 C28 H28C 109.5
H28A C28 H28C 109.5
H28B C28 H28C 109.5

loop_
_geom_bond_atom_site_label_1
_geom_bond_atom_site_label_2
_geom_bond_distance
S1 O1 1.425(2)
S1 O2 1.436(2)
S1 N2 1.631(2)
S1 C22 1.769(2)
F1 C4 1.376(3)
N1 C1 1.394(3)
N1 C21 1.451(3)
N1 C8 1.469(3)
N2 C12 1.474(4)
N2 C13 1.477(3)
C1 C2 1.390(3)
C1 C6 1.397(3)
C2 C3 1.390(4)
C2 H2 0.9500
C3 C4 1.376(4)
C3 H3 0.9500
C4 C5 1.378(4)
C5 C6 1.381(3)
C5 H5 0.9500
C6 C7 1.515(3)
C7 C14 1.548(3)
C7 C11 1.560(3)
C7 C8 1.565(3)
C8 C9 1.513(4)
C8 H8 1.0000
C9 C10 1.313(4)
C9 H9 0.9500
C10 C11 1.495(4)
C10 H10 0.9500
C11 C12 1.535(4)
C11 H11 1.0000
C12 H12A 0.9900
C12 H12B 0.9900
C13 C14 1.539(3)
C13 H13A 0.9900
C13 H13B 0.9900
C14 C15 1.512(3)
C14 H14 1.0000
C15 C20 1.387(4)
C15 C16 1.401(4)
C16 C17 1.383(4)
C16 H16 0.9500
C17 C18 1.384(5)
C17 H17 0.9500
C18 C19 1.373(5)
C18 H18 0.9500
C19 C20 1.390(4)
C19 H19 0.9500
C20 H20 0.9500
C21 H21A 0.9800
C21 H21B 0.9800
C21 H21C 0.9800
C22 C27 1.377(4)
C22 C23 1.388(4)
C23 C24 1.369(4)
C23 H23 0.9500
C24 C25 1.391(5)
C24 H24 0.9500
C25 C26 1.385(5)
C25 C28 1.508(4)
C26 C27 1.391(4)
C26 H26 0.9500
C27 H27 0.9500
C28 H28A 0.9800
C28 H28B 0.9800
C28 H28C 0.9800

loop_
_geom_torsion_atom_site_label_1
_geom_torsion_atom_site_label_2
_geom_torsion_atom_site_label_3
_geom_torsion_atom_site_label_4
_geom_torsion
O1 S1 N2 C12 46.6(2)
O2 S1 N2 C12 176.31(19)
C22 S1 N2 C12 -69.3(2)
O1 S1 N2 C13 -171.86(18)
O2 S1 N2 C13 -42.2(2)
C22 S1 N2 C13 72.2(2)
C21 N1 C1 C2 -22.2(4)
C8 N1 C1 C2 -161.1(3)
C21 N1 C1 C6 157.8(2)
C8 N1 C1 C6 19.0(3)
N1 C1 C2 C3 -178.1(2)
C6 C1 C2 C3 1.8(4)
C1 C2 C3 C4 0.1(4)
C2 C3 C4 F1 -178.2(2)
C2 C3 C4 C5 -1.5(4)
F1 C4 C5 C6 177.6(2)
C3 C4 C5 C6 0.8(4)
C4 C5 C6 C1 1.1(4)
C4 C5 C6 C7 -177.0(2)
C2 C1 C6 C5 -2.5(4)
N1 C1 C6 C5 177.5(2)
C2 C1 C6 C7 175.9(2)
N1 C1 C6 C7 -4.1(3)
C5 C6 C7 C14 -67.3(3)
C1 C6 C7 C14 114.5(2)
C5 C6 C7 C11 55.9(3)
C1 C6 C7 C11 -122.4(2)
C5 C6 C7 C8 167.0(2)
C1 C6 C7 C8 -11.2(3)
C1 N1 C8 C9 86.0(3)
C21 N1 C8 C9 -53.0(3)
C1 N1 C8 C7 -25.4(3)
C21 N1 C8 C7 -164.5(2)
C6 C7 C8 N1 21.6(2)
C14 C7 C8 N1 -100.9(2)
C11 C7 C8 N1 138.3(2)
C6 C7 C8 C9 -98.0(2)
C14 C7 C8 C9 139.5(2)
C11 C7 C8 C9 18.7(2)
N1 C8 C9 C10 -124.5(3)
C7 C8 C9 C10 -11.4(3)
C8 C9 C10 C11 -1.4(3)
C9 C10 C11 C12 -107.4(3)
C9 C10 C11 C7 13.6(3)
C6 C7 C11 C10 89.0(2)
C14 C7 C11 C10 -145.8(2)
C8 C7 C11 C10 -19.5(2)
C6 C7 C11 C12 -149.6(2)
C14 C7 C11 C12 -24.3(3)
C8 C7 C11 C12 101.9(2)
C13 N2 C12 C11 67.5(3)
S1 N2 C12 C11 -150.54(17)
C10 C11 C12 N2 79.2(3)
C7 C11 C12 N2 -36.4(3)
C12 N2 C13 C14 -27.7(3)
S1 N2 C13 C14 -170.28(16)
N2 C13 C14 C15 -167.1(2)
N2 C13 C14 C7 -37.4(3)
C6 C7 C14 C15 -42.8(3)
C11 C7 C14 C15 -167.9(2)
C8 C7 C14 C15 73.3(3)
C6 C7 C14 C13 -170.9(2)
C11 C7 C14 C13 64.0(3)
C8 C7 C14 C13 -54.8(3)
C13 C14 C15 C20 48.2(3)
C7 C14 C15 C20 -79.2(3)
C13 C14 C15 C16 -132.5(2)
C7 C14 C15 C16 100.1(3)
C20 C15 C16 C17 0.9(4)
C14 C15 C16 C17 -178.5(2)
C15 C16 C17 C18 -0.8(4)
C16 C17 C18 C19 -0.3(4)
C17 C18 C19 C20 1.2(5)
C16 C15 C20 C19 0.0(4)
C14 C15 C20 C19 179.3(2)
C18 C19 C20 C15 -1.1(4)
O1 S1 C22 C27 143.8(2)
O2 S1 C22 C27 12.8(2)
N2 S1 C22 C27 -101.0(2)
O1 S1 C22 C23 -38.4(2)
O2 S1 C22 C23 -169.4(2)
N2 S1 C22 C23 76.8(2)
C27 C22 C23 C24 1.4(4)
S1 C22 C23 C24 -176.4(2)
C22 C23 C24 C25 -1.2(4)
C23 C24 C25 C26 -0.1(4)
C23 C24 C25 C28 179.9(3)
C24 C25 C26 C27 1.3(4)
C28 C25 C26 C27 -178.7(3)
C23 C22 C27 C26 -0.2(4)
S1 C22 C27 C26 177.6(2)
C25 C26 C27 C22 -1.2(4)
